data_4130989
loop_
_publ_author_name
'Wang, Gang-Wei'
'McCreanor, Niall G.'
'Shaw, Megan H.'
'Whittingham, William G.'
'Bower, John F.'

_publ_section_title
;
 New Initiation Modes for Directed Carbonylative C-C Bond Activation:
 Rhodium-Catalyzed (3 + 1 + 2) Cycloadditions of Aminomethylcyclopropanes.
;
_journal_issue 41
_journal_name_full 'Journal of the American Chemical Society'
_journal_page_first 13501
_journal_page_last 13504
_journal_paper_doi 10.1021/jacs.6b08608
_journal_volume 138
_journal_year 2016
_chemical_formula_moiety 'C15 H19 N O3 S'
_chemical_formula_sum 'C15 H19 N O3 S'
_chemical_formula_weight 293.37
_space_group_crystal_system monoclinic
_space_group_IT_number 4
_space_group_name_Hall 'P 2yb'
_space_group_name_H-M_alt 'P 1 21 1'
_atom_sites_solution_hydrogens geom
_atom_sites_solution_primary direct
_audit_creation_date 2013-09-11
_audit_creation_method
;
  Olex2 1.2
  (compiled Apr 23 2013 17:59:47, GUI svn.r4466)
;
_cell_angle_alpha 90
_cell_angle_beta 95.98(3)
_cell_angle_gamma 90
_cell_formula_units_Z 4
_cell_length_a 8.6249(17)
_cell_length_b 14.820(3)
_cell_length_c 10.971(2)
_cell_measurement_reflns_used 5555
_cell_measurement_temperature 173(2)
_cell_measurement_theta_max 29.50
_cell_measurement_theta_min 2.84
_cell_volume 1394.7(5)
_computing_molecular_graphics
;
O. V. Dolomanov, L. J. Bourhis, R. J. Gildea, J. A. K. Howard and H. Puschmann,
OLEX2: a complete structure solution, refinement and analysis program.
J. Appl. Cryst. (2009). 42, 339-341.
;
_computing_publication_material
;
O. V. Dolomanov, L. J. Bourhis, R. J. Gildea, J. A. K. Howard and H. Puschmann,
OLEX2: a complete structure solution, refinement and analysis program.
J. Appl. Cryst. (2009). 42, 339-341.
;
_computing_structure_refinement
;
XL, G.M. Sheldrick, Acta Cryst.
(2008). A64, 112-122
;
_computing_structure_solution
;
XS, G.M. Sheldrick, Acta Cryst.
(2008). A64, 112-122
;
_diffrn_ambient_temperature 173.15
_diffrn_measured_fraction_theta_full 1.000
_diffrn_measured_fraction_theta_max 0.972
_diffrn_measurement_device_type 'Bruker APEX-II CCD'
_diffrn_measurement_method '\f and \w scans'
_diffrn_radiation_monochromator graphite
_diffrn_radiation_type MoK\a
_diffrn_radiation_wavelength 0.71073
_diffrn_reflns_av_R_equivalents 0.0233
_diffrn_reflns_av_unetI/netI 0.0172
_diffrn_reflns_Laue_measured_fraction_full 1.000
_diffrn_reflns_Laue_measured_fraction_max 0.972
_diffrn_reflns_limit_h_max 13
_diffrn_reflns_limit_h_min -13
_diffrn_reflns_limit_k_max 22
_diffrn_reflns_limit_k_min -22
_diffrn_reflns_limit_l_max 16
_diffrn_reflns_limit_l_min -16
_diffrn_reflns_number 59580
_diffrn_reflns_point_group_measured_fraction_full 1.000
_diffrn_reflns_point_group_measured_fraction_max 0.972
_diffrn_reflns_theta_full 25.000
_diffrn_reflns_theta_max 33.112
_diffrn_reflns_theta_min 1.866
_diffrn_standards_number 0
_exptl_absorpt_coefficient_mu 0.239
_exptl_absorpt_correction_T_max 0.7459
_exptl_absorpt_correction_T_min 0.6459
_exptl_absorpt_correction_type multi-scan
_exptl_absorpt_process_details
;
SADABS-2012/1 (Bruker,2012) was used for absorption correction.
wR2(int) was 0.0705 before and 0.0430 after correction.
The Ratio of minimum to maximum transmission is 0.8659.
The \l/2 correction factor is 0.0015.
;
_exptl_crystal_colour 'clear colourless'
_exptl_crystal_colour_lustre clear
_exptl_crystal_colour_primary colourless
_exptl_crystal_density_diffrn 1.397
_exptl_crystal_description Plate
_exptl_crystal_F_000 624
_exptl_crystal_size_max 0.6
_exptl_crystal_size_mid 0.4
_exptl_crystal_size_min 0.1
_refine_diff_density_max 0.412
_refine_diff_density_min -0.303
_refine_diff_density_rms 0.050
_refine_ls_abs_structure_details
;
 Refined as an inversion twin.
;
_refine_ls_abs_structure_Flack 0.56(4)
_refine_ls_extinction_method none
_refine_ls_goodness_of_fit_ref 1.074
_refine_ls_hydrogen_treatment constr
_refine_ls_matrix_type full
_refine_ls_number_parameters 410
_refine_ls_number_reflns 10077
_refine_ls_number_restraints 1
_refine_ls_restrained_S_all 1.074
_refine_ls_R_factor_all 0.0310
_refine_ls_R_factor_gt 0.0296
_refine_ls_shift/su_max 0.000
_refine_ls_shift/su_mean 0.000
_refine_ls_structure_factor_coef Fsqd
_refine_ls_weighting_details 'w=1/[\s^2^(Fo^2^)+(0.0478P)^2^+0.1924P] where P=(Fo^2^+2Fc^2^)/3'
_refine_ls_weighting_scheme calc
_refine_ls_wR_factor_gt 0.0779
_refine_ls_wR_factor_ref 0.0788
_reflns_Friedel_coverage 0.937
_reflns_Friedel_fraction_full 1.000
_reflns_Friedel_fraction_max 0.972
_reflns_number_gt 9780
_reflns_number_total 10077
_reflns_threshold_expression 'I > 2\s(I)'
_cod_data_source_file ja6b08608_si_002.cif
_cod_data_source_block nmc04000
_cod_database_code 4130989
_olex2_refinement_description
;
1. Fixed Uiso
 At 1.2 times of:
  All C(H) groups, All C(H,H) groups, All C(H,H,H,H) groups
 At 1.5 times of:
  All C(H,H,H) groups
2. Rigid bond restraints
 N2, C29B
 with sigma for 1-2 distances of 0.01 and sigma for 1-3 distances of 0.01
3. Uiso/Uaniso restraints and constraints
Uanis(C9A) = Uanis(C9B) = Uanis(C14A) = Uanis(C14B)
4. Others
 Sof(H8BC)=Sof(H8BD)=Sof(C9B)=Sof(H9B)=Sof(C33B)=Sof(H33A)=Sof(H33B)=Sof(C30B)=
 Sof(H30A)=Sof(H30B)=Sof(H13C)=Sof(H13D)=Sof(C14B)=Sof(H14B)=Sof(H15C)=
 Sof(H15D)=Sof(H28C)=Sof(H28D)=Sof(C29B)=Sof(H29B)=Sof(H31C)=Sof(H31D)=
 Sof(C34B)=Sof(H34B)=Sof(H35C)=Sof(H35D)=Sof(H11C)=Sof(H11D)=Sof(C10B)=
 Sof(H10C)=Sof(H10D)=1-FVAR(1)
 Sof(H8AA)=Sof(H8AB)=Sof(C9A)=Sof(H9A)=Sof(C10A)=Sof(H10A)=Sof(H10B)=Sof(H13A)=
 Sof(H13B)=Sof(C14A)=Sof(H14A)=Sof(H15A)=Sof(H15B)=Sof(H28A)=Sof(H28B)=
 Sof(C29A)=Sof(H29A)=Sof(C30A)=Sof(H30C)=Sof(H30D)=Sof(H31A)=Sof(H31B)=
 Sof(C33A)=Sof(H33C)=Sof(H33D)=Sof(C34A)=Sof(H34A)=Sof(H35A)=Sof(H35B)=
 Sof(H11A)=Sof(H11B)=FVAR(1)
5.a Ternary CH refined with riding coordinates:
 C9A(H9A), C9B(H9B), C14A(H14A), C14B(H14B), C29A(H29A), C29B(H29B),
 C34A(H34A), C34B(H34B)
5.b Secondary CH2 refined with riding coordinates:
 C8(H8AA,H8AB), C8(H8BC,H8BD), C10A(H10A,H10B), C33B(H33A,H33B), C30B(H30A,
 H30B), C13(H13A,H13B), C13(H13C,H13D), C15(H15A,H15B), C15(H15C,H15D),
 C28(H28A,H28B), C28(H28C,H28D), C30A(H30C,H30D), C31(H31C,H31D), C31(H31A,
 H31B), C33A(H33C,H33D), C35(H35A,H35B), C35(H35C,H35D), C11(H11A,H11B),
 C11(H11C,H11D), C10B(H10C,H10D)
5.c Aromatic/amide H refined with riding coordinates:
 C2(H2), C3(H3), C5(H5), C6(H6), C22(H22), C23(H23), C25(H25), C26(H26)
5.d Idealised Me refined as rotating group:
 C7(H7A,H7B,H7C), C27(H27A,H27B,H27C)
;
_shelx_space_group_comment
;
The symmetry employed for this shelxl refinement is uniquely defined
by the following loop, which should always be used as a source of
symmetry information in preference to the above space-group names.
They are only intended as comments.
;
_shelxl_version_number 2013-3

loop_
_space_group_symop_operation_xyz
'x, y, z'
'-x, y+1/2, -z'

loop_
_atom_site_label
_atom_site_type_symbol
_atom_site_fract_x
_atom_site_fract_y
_atom_site_fract_z
_atom_site_U_iso_or_equiv
_atom_site_adp_type
_atom_site_occupancy
_atom_site_site_symmetry_order
_atom_site_calc_flag
_atom_site_refinement_flags_posn
_atom_site_refinement_flags_adp
_atom_site_refinement_flags_occupancy
_atom_site_disorder_assembly
_atom_site_disorder_group
C1 C 0.02729(17) 0.13791(10) 0.46057(13) 0.0166(2) Uani 1 1 d . . . . .
C2 C 0.02190(18) 0.07405(10) 0.36636(14) 0.0186(3) Uani 1 1 d . . . . .
H2 H -0.0674 0.0366 0.3513 0.022 Uiso 1 1 calc R U . . .
C3 C 0.14399(18) 0.06419(10) 0.29437(14) 0.0174(2) Uani 1 1 d . . . . .
H3 H 0.1386 0.0203 0.2310 0.021 Uiso 1 1 calc R U . . .
C4 C 0.27510(16) 0.11973(9) 0.31640(12) 0.0150(2) Uani 1 1 d . . . . .
C5 C 0.28156(18) 0.18487(10) 0.40833(14) 0.0187(3) Uani 1 1 d . . . . .
H5 H 0.3701 0.2230 0.4225 0.022 Uiso 1 1 calc R U . . .
C6 C 0.15766(18) 0.19391(10) 0.47955(14) 0.0187(3) Uani 1 1 d . . . . .
H6 H 0.1621 0.2387 0.5417 0.022 Uiso 1 1 calc R U . . .
C8 C 0.41936(18) 0.26951(10) 0.12545(14) 0.0172(2) Uani 1 1 d . . . . .
H8AA H 0.5290 0.2892 0.1437 0.021 Uiso 0.569(2) 1 calc R U P A 1
H8AB H 0.3575 0.2914 0.1906 0.021 Uiso 0.569(2) 1 calc R U P A 1
H8BC H 0.3999 0.2877 0.2093 0.021 Uiso 0.431(2) 1 calc R U P A 2
H8BD H 0.5236 0.2914 0.1090 0.021 Uiso 0.431(2) 1 calc R U P A 2
C9A C 0.3486(3) 0.30150(17) -0.0044(2) 0.0144(2) Uani 0.569(2) 1 d . . P A 1
H9A H 0.4262 0.2905 -0.0644 0.017 Uiso 0.569(2) 1 calc R U P A 1
C9B C 0.2960(4) 0.3050(2) 0.0331(3) 0.0144(2) Uani 0.431(2) 1 d . . P A 2
H9B H 0.1953 0.3067 0.0708 0.017 Uiso 0.431(2) 1 calc R U P A 2
C10A C 0.2956(13) 0.3970(9) -0.0149(12) 0.0168(12) Uani 0.569(2) 1 d . . P A 1
H10A H 0.3879 0.4371 -0.0057 0.020 Uiso 0.569(2) 1 calc R U P A 1
H10B H 0.2318 0.4107 0.0527 0.020 Uiso 0.569(2) 1 calc R U P A 1
C33B C 0.6264(16) 0.3401(10) 0.5604(14) 0.027(2) Uani 0.431(2) 1 d . . P A 2
H33A H 0.6235 0.2786 0.5251 0.032 Uiso 0.431(2) 1 calc R U P A 2
H33B H 0.6954 0.3378 0.6383 0.032 Uiso 0.431(2) 1 calc R U P A 2
C30B C 0.4523(14) 0.4846(7) 0.4186(11) 0.031(2) Uani 0.431(2) 1 d . . P A 2
H30A H 0.3752 0.4881 0.3453 0.038 Uiso 0.431(2) 1 calc R U P A 2
H30B H 0.4765 0.5471 0.4463 0.038 Uiso 0.431(2) 1 calc R U P A 2
C7 C -0.10382(19) 0.14426(12) 0.54069(15) 0.0221(3) Uani 1 1 d . . . . .
H7A H -0.1027 0.0909 0.5935 0.033 Uiso 1 1 calc R U . . .
H7B H -0.2035 0.1474 0.4891 0.033 Uiso 1 1 calc R U . . .
H7C H -0.0905 0.1986 0.5915 0.033 Uiso 1 1 calc R U . . .
C12 C 0.11310(19) 0.34145(10) -0.20083(14) 0.0194(3) Uani 1 1 d . . . . .
C13 C 0.14358(18) 0.24449(10) -0.16175(14) 0.0184(3) Uani 1 1 d . . . . .
H13A H 0.0444 0.2104 -0.1727 0.022 Uiso 0.569(2) 1 calc R U P A 1
H13B H 0.2160 0.2168 -0.2153 0.022 Uiso 0.569(2) 1 calc R U P A 1
H13C H 0.1601 0.2082 -0.2350 0.022 Uiso 0.431(2) 1 calc R U P A 2
H13D H 0.0498 0.2206 -0.1278 0.022 Uiso 0.431(2) 1 calc R U P A 2
C14A C 0.2116(3) 0.23701(17) -0.0318(2) 0.0144(2) Uani 0.569(2) 1 d . . P A 1
H14A H 0.1293 0.2529 0.0224 0.017 Uiso 0.569(2) 1 calc R U P A 1
C14B C 0.2849(4) 0.2322(2) -0.0659(3) 0.0144(2) Uani 0.431(2) 1 d . . P A 2
H14B H 0.3820 0.2336 -0.1082 0.017 Uiso 0.431(2) 1 calc R U P A 2
C15 C 0.28403(19) 0.14563(10) 0.01042(13) 0.0172(2) Uani 1 1 d . . . . .
H15A H 0.2050 0.1056 0.0414 0.021 Uiso 0.569(2) 1 calc R U P A 1
H15B H 0.3295 0.1149 -0.0576 0.021 Uiso 0.569(2) 1 calc R U P A 1
H15C H 0.1820 0.1353 0.0418 0.021 Uiso 0.431(2) 1 calc R U P A 2
H15D H 0.3130 0.0920 -0.0361 0.021 Uiso 0.431(2) 1 calc R U P A 2
C21 C 0.74788(17) 0.21790(11) -0.04448(15) 0.0189(3) Uani 1 1 d . . . . .
C22 C 0.82781(19) 0.19457(10) 0.06835(16) 0.0212(3) Uani 1 1 d . . . . .
H22 H 0.8374 0.1328 0.0908 0.025 Uiso 1 1 calc R U . . .
C23 C 0.89366(18) 0.26005(11) 0.14839(15) 0.0200(3) Uani 1 1 d . . . . .
H23 H 0.9488 0.2432 0.2244 0.024 Uiso 1 1 calc R U . . .
C24 C 0.87775(16) 0.35111(10) 0.11566(13) 0.0153(2) Uani 1 1 d . . . . .
C25 C 0.79501(17) 0.37596(10) 0.00466(13) 0.0171(2) Uani 1 1 d . . . . .
H25 H 0.7820 0.4378 -0.0166 0.020 Uiso 1 1 calc R U . . .
C26 C 0.73183(18) 0.30917(11) -0.07454(14) 0.0189(3) Uani 1 1 d . . . . .
H26 H 0.6767 0.3260 -0.1506 0.023 Uiso 1 1 calc R U . . .
C27 C 0.6810(2) 0.14571(13) -0.13175(18) 0.0276(3) Uani 1 1 d . . . . .
H27A H 0.6177 0.1739 -0.2008 0.041 Uiso 1 1 calc R U . . .
H27B H 0.6157 0.1049 -0.0888 0.041 Uiso 1 1 calc R U . . .
H27C H 0.7661 0.1115 -0.1623 0.041 Uiso 1 1 calc R U . . .
C28 C 0.69255(18) 0.48958(11) 0.29349(14) 0.0201(3) Uani 1 1 d . . . . .
H28A H 0.6354 0.4595 0.2218 0.024 Uiso 0.569(2) 1 calc R U P A 1
H28B H 0.6987 0.5551 0.2772 0.024 Uiso 0.569(2) 1 calc R U P A 1
H28C H 0.6518 0.4764 0.2076 0.024 Uiso 0.431(2) 1 calc R U P A 2
H28D H 0.6948 0.5558 0.3058 0.024 Uiso 0.431(2) 1 calc R U P A 2
C29A C 0.6171(4) 0.4710(2) 0.4098(3) 0.0128(6) Uani 0.569(2) 1 d . . P A 1
H29A H 0.6555 0.5146 0.4757 0.015 Uiso 0.569(2) 1 calc R U P A 1
C29B C 0.5932(7) 0.4432(5) 0.3840(6) 0.0324(12) Uani 0.431(2) 1 d . . P A 2
H29B H 0.5504 0.3903 0.3348 0.039 Uiso 0.431(2) 1 calc R U P A 2
C30A C 0.4365(8) 0.4660(5) 0.3966(6) 0.0175(9) Uani 0.569(2) 1 d . . P A 1
H30C H 0.3923 0.5261 0.3737 0.021 Uiso 0.569(2) 1 calc R U P A 1
H30D H 0.4002 0.4229 0.3308 0.021 Uiso 0.569(2) 1 calc R U P A 1
C31 C 0.37939(18) 0.43519(14) 0.51858(16) 0.0260(3) Uani 1 1 d . . . . .
H31C H 0.2808 0.4080 0.4813 0.031 Uiso 0.431(2) 1 calc R U P A 2
H31D H 0.3513 0.4807 0.5786 0.031 Uiso 0.431(2) 1 calc R U P A 2
H31A H 0.3776 0.4886 0.5726 0.031 Uiso 0.569(2) 1 calc R U P A 1
H31B H 0.2705 0.4140 0.5012 0.031 Uiso 0.569(2) 1 calc R U P A 1
C32 C 0.47195(18) 0.36168(11) 0.58927(15) 0.0203(3) Uani 1 1 d . . . . .
C33A C 0.6486(10) 0.3518(6) 0.5760(9) 0.0157(11) Uani 0.569(2) 1 d . . P A 1
H33C H 0.7091 0.3935 0.6333 0.019 Uiso 0.569(2) 1 calc R U P A 1
H33D H 0.6829 0.2894 0.5965 0.019 Uiso 0.569(2) 1 calc R U P A 1
C34A C 0.6784(4) 0.3742(2) 0.4420(3) 0.0119(5) Uani 0.569(2) 1 d . . P A 1
H34A H 0.6259 0.3290 0.3839 0.014 Uiso 0.569(2) 1 calc R U P A 1
C34B C 0.6990(7) 0.3995(5) 0.4769(6) 0.0347(12) Uani 0.431(2) 1 d . . P A 2
H34B H 0.7291 0.4517 0.5322 0.042 Uiso 0.431(2) 1 calc R U P A 2
C35 C 0.85046(19) 0.38208(12) 0.42401(14) 0.0220(3) Uani 1 1 d . . . . .
H35A H 0.9121 0.4036 0.4996 0.026 Uiso 0.569(2) 1 calc R U P A 1
H35B H 0.8930 0.3235 0.3996 0.026 Uiso 0.569(2) 1 calc R U P A 1
H35C H 0.9405 0.3914 0.4864 0.026 Uiso 0.431(2) 1 calc R U P A 2
H35D H 0.8541 0.3199 0.3916 0.026 Uiso 0.431(2) 1 calc R U P A 2
N1 N 0.40721(15) 0.16998(8) 0.11012(11) 0.0155(2) Uani 1 1 d . . . . .
N2 N 0.85010(15) 0.44970(9) 0.32364(12) 0.0185(2) Uani 1 1 d . . . . .
O1 O 0.57101(14) 0.14005(9) 0.30253(11) 0.0234(2) Uani 1 1 d . . . . .
O2 O 0.43157(14) 0.01416(8) 0.18649(11) 0.0217(2) Uani 1 1 d . . . . .
O3 O 0.0161(2) 0.35807(11) -0.28550(16) 0.0491(5) Uani 1 1 d . . . . .
O4 O 1.10703(13) 0.39973(9) 0.27358(12) 0.0245(2) Uani 1 1 d . . . . .
O5 O 0.96011(15) 0.51805(8) 0.14727(12) 0.0242(2) Uani 1 1 d . . . . .
O6 O 0.41176(17) 0.31537(11) 0.66234(16) 0.0360(3) Uani 1 1 d . . . . .
S1 S 0.43499(4) 0.10602(2) 0.22980(3) 0.01571(7) Uani 1 1 d . . . . .
S2 S 0.96207(4) 0.43515(3) 0.21574(3) 0.01721(7) Uani 1 1 d . . . . .
C11 C 0.2017(2) 0.41703(12) -0.1348(2) 0.0346(4) Uani 1 1 d . . . . .
H11A H 0.1260 0.4650 -0.1201 0.041 Uiso 0.569(2) 1 calc R U P A 1
H11B H 0.2734 0.4424 -0.1908 0.041 Uiso 0.569(2) 1 calc R U P A 1
H11C H 0.1236 0.4592 -0.1069 0.041 Uiso 0.431(2) 1 calc R U P A 2
H11D H 0.2562 0.4499 -0.1964 0.041 Uiso 0.431(2) 1 calc R U P A 2
C10B C 0.3237(18) 0.3991(13) -0.0233(17) 0.023(2) Uani 0.431(2) 1 d . . P A 2
H10C H 0.3156 0.4464 0.0394 0.027 Uiso 0.431(2) 1 calc R U P A 2
H10D H 0.4299 0.4015 -0.0497 0.027 Uiso 0.431(2) 1 calc R U P A 2

loop_
_atom_site_aniso_label
_atom_site_aniso_U_11
_atom_site_aniso_U_22
_atom_site_aniso_U_33
_atom_site_aniso_U_23
_atom_site_aniso_U_13
_atom_site_aniso_U_12
C1 0.0187(6) 0.0153(5) 0.0158(6) 0.0017(5) 0.0007(5) 0.0002(4)
C2 0.0188(6) 0.0168(6) 0.0196(6) -0.0005(5) -0.0005(5) -0.0028(5)
C3 0.0202(6) 0.0148(6) 0.0167(6) -0.0012(5) -0.0003(5) -0.0016(5)
C4 0.0184(6) 0.0138(6) 0.0125(5) 0.0007(4) 0.0003(4) -0.0007(4)
C5 0.0218(6) 0.0179(6) 0.0162(6) -0.0035(5) 0.0013(5) -0.0053(5)
C6 0.0225(7) 0.0169(6) 0.0168(6) -0.0028(5) 0.0024(5) -0.0036(5)
C8 0.0201(6) 0.0147(6) 0.0164(6) -0.0012(5) -0.0004(5) -0.0027(5)
C9A 0.0152(6) 0.0140(5) 0.0139(7) 0.0005(5) 0.0017(4) -0.0011(5)
C9B 0.0152(6) 0.0140(5) 0.0139(7) 0.0005(5) 0.0017(4) -0.0011(5)
C10A 0.023(3) 0.0110(18) 0.017(2) -0.0017(15) 0.0030(19) -0.0058(19)
C33B 0.018(4) 0.042(5) 0.018(3) 0.005(3) -0.008(2) -0.005(3)
C30B 0.023(3) 0.026(4) 0.044(6) 0.004(3) -0.001(3) 0.002(3)
C7 0.0206(6) 0.0244(7) 0.0219(7) -0.0002(6) 0.0044(5) 0.0009(5)
C12 0.0229(6) 0.0171(6) 0.0182(6) 0.0031(5) 0.0029(5) 0.0027(5)
C13 0.0190(6) 0.0160(6) 0.0192(6) 0.0028(5) -0.0034(5) -0.0010(5)
C14A 0.0152(6) 0.0140(5) 0.0139(7) 0.0005(5) 0.0017(4) -0.0011(5)
C14B 0.0152(6) 0.0140(5) 0.0139(7) 0.0005(5) 0.0017(4) -0.0011(5)
C15 0.0245(6) 0.0134(6) 0.0128(5) 0.0004(5) -0.0028(5) -0.0013(5)
C21 0.0168(6) 0.0190(6) 0.0217(7) -0.0026(5) 0.0057(5) -0.0003(5)
C22 0.0218(7) 0.0147(6) 0.0273(7) 0.0022(5) 0.0028(6) 0.0019(5)
C23 0.0201(6) 0.0182(6) 0.0214(7) 0.0055(5) 0.0001(5) 0.0022(5)
C24 0.0140(5) 0.0153(6) 0.0168(6) 0.0013(5) 0.0016(4) 0.0000(4)
C25 0.0195(6) 0.0161(6) 0.0157(6) 0.0029(5) 0.0026(5) 0.0010(5)
C26 0.0211(6) 0.0199(6) 0.0160(6) 0.0006(5) 0.0026(5) 0.0011(5)
C27 0.0272(8) 0.0236(8) 0.0322(9) -0.0098(7) 0.0035(7) -0.0023(6)
C28 0.0202(6) 0.0205(6) 0.0192(6) 0.0016(5) 0.0008(5) 0.0043(5)
C29A 0.0147(12) 0.0090(12) 0.0138(12) -0.0058(9) -0.0023(9) -0.0011(9)
C29B 0.025(2) 0.040(4) 0.034(3) 0.017(3) 0.011(2) 0.014(3)
C30A 0.0101(16) 0.023(3) 0.0186(18) -0.0027(15) -0.0031(13) 0.0025(15)
C31 0.0182(6) 0.0339(8) 0.0259(7) 0.0002(7) 0.0021(5) 0.0050(6)
C32 0.0185(6) 0.0199(6) 0.0224(7) -0.0051(5) 0.0008(5) -0.0031(5)
C33A 0.007(2) 0.024(2) 0.015(3) 0.0030(16) -0.0011(19) 0.0007(17)
C34A 0.0152(12) 0.0108(11) 0.0092(12) -0.0048(8) -0.0011(9) -0.0013(8)
C34B 0.020(2) 0.053(4) 0.033(3) 0.017(3) 0.006(2) 0.012(2)
C35 0.0190(6) 0.0286(8) 0.0184(6) 0.0060(6) 0.0020(5) 0.0058(5)
N1 0.0194(5) 0.0137(5) 0.0126(5) 0.0006(4) -0.0009(4) -0.0010(4)
N2 0.0179(5) 0.0219(6) 0.0157(5) 0.0010(4) 0.0011(4) 0.0027(4)
O1 0.0175(5) 0.0318(6) 0.0197(5) 0.0021(5) -0.0033(4) -0.0016(4)
O2 0.0266(6) 0.0165(5) 0.0219(5) 0.0004(4) 0.0022(4) 0.0067(4)
O3 0.0724(12) 0.0247(7) 0.0422(9) 0.0060(6) -0.0324(9) 0.0049(7)
O4 0.0132(5) 0.0346(6) 0.0250(6) 0.0004(5) -0.0022(4) -0.0002(4)
O5 0.0264(6) 0.0193(5) 0.0267(6) 0.0023(4) 0.0026(5) -0.0068(4)
O6 0.0288(6) 0.0335(7) 0.0477(9) 0.0097(6) 0.0139(6) -0.0027(5)
S1 0.01640(13) 0.01660(14) 0.01367(13) 0.00138(11) -0.00058(10) 0.00187(11)
S2 0.01432(13) 0.01897(15) 0.01812(15) 0.00055(12) 0.00057(11) -0.00244(11)
C11 0.0374(9) 0.0158(7) 0.0458(11) 0.0075(7) -0.0175(8) -0.0028(6)
C10B 0.027(5) 0.017(3) 0.023(3) 0.007(2) 0.004(3) -0.005(3)

loop_
_atom_type_symbol
_atom_type_description
_atom_type_scat_dispersion_real
_atom_type_scat_dispersion_imag
_atom_type_scat_source
C C 0.0033 0.0016 'International Tables Vol C Tables 4.2.6.8 and 6.1.1.4'
H H 0.0000 0.0000 'International Tables Vol C Tables 4.2.6.8 and 6.1.1.4'
N N 0.0061 0.0033 'International Tables Vol C Tables 4.2.6.8 and 6.1.1.4'
O O 0.0106 0.0060 'International Tables Vol C Tables 4.2.6.8 and 6.1.1.4'
S S 0.1246 0.1234 'International Tables Vol C Tables 4.2.6.8 and 6.1.1.4'

loop_
_geom_angle_atom_site_label_1
_geom_angle_atom_site_label_2
_geom_angle_atom_site_label_3
_geom_angle
C2 C1 C7 120.29(14)
C6 C1 C2 118.48(14)
C6 C1 C7 121.21(14)
C1 C2 H2 119.2
C3 C2 C1 121.52(14)
C3 C2 H2 119.2
C2 C3 H3 120.4
C2 C3 C4 119.15(14)
C4 C3 H3 120.4
C3 C4 S1 120.11(11)
C5 C4 C3 120.23(14)
C5 C4 S1 119.64(11)
C4 C5 H5 120.1
C4 C5 C6 119.81(13)
C6 C5 H5 120.1
C1 C6 H6 119.6
C5 C6 C1 120.79(14)
C5 C6 H6 119.6
H8AA C8 H8AB 109.4
H8BC C8 H8BD 109.0
C9A C8 H8AA 111.7
C9A C8 H8AB 111.7
C9B C8 H8BC 111.0
C9B C8 H8BD 111.0
C9B C8 N1 103.71(16)
N1 C8 H8AA 111.7
N1 C8 H8AB 111.7
N1 C8 H8BC 111.0
N1 C8 H8BD 111.0
N1 C8 C9A 100.46(13)
C8 C9A H9A 109.0
C10A C9A C8 116.5(5)
C10A C9A H9A 109.0
C10A C9A C14A 110.8(5)
C14A C9A C8 102.16(18)
C14A C9A H9A 109.0
C8 C9B H9B 108.5
C8 C9B C14B 102.8(2)
C8 C9B C10B 117.4(7)
C14B C9B H9B 108.5
C14B C9B C10B 110.6(7)
C10B C9B H9B 108.5
C9A C10A H10A 109.0
C9A C10A H10B 109.0
C9A C10A C11 112.9(8)
H10A C10A H10B 107.8
C11 C10A H10A 109.0
C11 C10A H10B 109.0
H33A C33B H33B 107.1
C32 C33B H33A 107.8
C32 C33B H33B 107.8
C32 C33B C34B 118.2(12)
C34B C33B H33A 107.8
C34B C33B H33B 107.8
H30A C30B H30B 107.6
C29B C30B H30A 108.7
C29B C30B H30B 108.7
C29B C30B C31 114.2(9)
C31 C30B H30A 108.7
C31 C30B H30B 108.7
C1 C7 H7A 109.5
C1 C7 H7B 109.5
C1 C7 H7C 109.5
H7A C7 H7B 109.5
H7A C7 H7C 109.5
H7B C7 H7C 109.5
O3 C12 C13 119.77(15)
O3 C12 C11 119.75(15)
C11 C12 C13 120.48(14)
C12 C13 H13A 109.1
C12 C13 H13B 109.1
C12 C13 H13C 108.7
C12 C13 H13D 108.7
C12 C13 C14B 114.09(16)
H13A C13 H13B 107.9
H13C C13 H13D 107.6
C14A C13 C12 112.42(15)
C14A C13 H13A 109.1
C14A C13 H13B 109.1
C14B C13 H13C 108.7
C14B C13 H13D 108.7
C9A C14A H14A 108.6
C9A C14A C15 102.11(18)
C13 C14A C9A 111.23(19)
C13 C14A H14A 108.6
C13 C14A C15 117.39(18)
C15 C14A H14A 108.6
C9B C14B C13 113.0(2)
C9B C14B H14B 108.8
C9B C14B C15 101.9(2)
C13 C14B H14B 108.8
C15 C14B C13 115.1(2)
C15 C14B H14B 108.8
C14A C15 H15A 110.9
C14A C15 H15B 110.9
C14B C15 H15C 112.0
C14B C15 H15D 112.0
H15A C15 H15B 109.0
H15C C15 H15D 109.7
N1 C15 C14A 104.10(13)
N1 C15 C14B 98.90(15)
N1 C15 H15A 110.9
N1 C15 H15B 110.9
N1 C15 H15C 112.0
N1 C15 H15D 112.0
C22 C21 C27 120.51(15)
C26 C21 C22 118.50(14)
C26 C21 C27 120.99(15)
C21 C22 H22 119.4
C23 C22 C21 121.26(14)
C23 C22 H22 119.4
C22 C23 H23 120.4
C22 C23 C24 119.24(14)
C24 C23 H23 120.4
C23 C24 S2 119.83(12)
C25 C24 C23 120.40(14)
C25 C24 S2 119.77(11)
C24 C25 H25 120.4
C26 C25 C24 119.28(14)
C26 C25 H25 120.4
C21 C26 H26 119.4
C25 C26 C21 121.29(14)
C25 C26 H26 119.4
C21 C27 H27A 109.5
C21 C27 H27B 109.5
C21 C27 H27C 109.5
H27A C27 H27B 109.5
H27A C27 H27C 109.5
H27B C27 H27C 109.5
H28A C28 H28B 109.3
H28C C28 H28D 109.0
C29A C28 H28A 111.4
C29A C28 H28B 111.4
C29B C28 H28C 111.0
C29B C28 H28D 111.0
N2 C28 H28A 111.4
N2 C28 H28B 111.4
N2 C28 H28C 111.0
N2 C28 H28D 111.0
N2 C28 C29A 101.69(17)
N2 C28 C29B 103.7(2)
C28 C29A H29A 110.6
C28 C29A C30A 116.4(4)
C28 C29A C34A 101.1(2)
C30A C29A H29A 110.6
C30A C29A C34A 106.9(4)
C34A C29A H29A 110.6
C30B C29B C28 121.3(7)
C30B C29B H29B 101.6
C30B C29B C34B 119.4(7)
C28 C29B H29B 101.6
C34B C29B C28 107.5(4)
C34B C29B H29B 101.6
C29A C30A H30C 109.7
C29A C30A H30D 109.7
H30C C30A H30D 108.2
C31 C30A C29A 109.9(5)
C31 C30A H30C 109.7
C31 C30A H30D 109.7
C30B C31 H31C 107.6
C30B C31 H31D 107.6
C30B C31 C32 118.9(5)
C30A C31 H31A 108.0
C30A C31 H31B 108.0
H31C C31 H31D 107.0
H31A C31 H31B 107.2
C32 C31 C30A 117.3(3)
C32 C31 H31C 107.6
C32 C31 H31D 107.6
C32 C31 H31A 108.0
C32 C31 H31B 108.0
C33B C32 C31 119.9(7)
C31 C32 C33A 119.3(4)
O6 C32 C33B 119.4(7)
O6 C32 C31 120.42(15)
O6 C32 C33A 120.1(4)
C32 C33A H33C 109.8
C32 C33A H33D 109.8
H33C C33A H33D 108.3
C34A C33A C32 109.2(6)
C34A C33A H33C 109.8
C34A C33A H33D 109.8
C29A C34A H34A 110.6
C33A C34A C29A 109.0(4)
C33A C34A H34A 110.6
C35 C34A C29A 102.3(2)
C35 C34A C33A 113.5(4)
C35 C34A H34A 110.6
C33B C34B H34B 100.7
C33B C34B C35 125.8(8)
C29B C34B C33B 115.6(7)
C29B C34B H34B 100.7
C29B C34B C35 108.3(4)
C35 C34B H34B 100.7
C34A C35 H35A 111.2
C34A C35 H35B 111.2
C34B C35 H35C 111.0
C34B C35 H35D 111.0
H35A C35 H35B 109.1
H35C C35 H35D 109.0
N2 C35 C34A 102.77(17)
N2 C35 C34B 103.6(3)
N2 C35 H35A 111.2
N2 C35 H35B 111.2
N2 C35 H35C 111.0
N2 C35 H35D 111.0
C8 N1 S1 119.14(10)
C15 N1 C8 111.12(11)
C15 N1 S1 119.27(10)
C28 N2 C35 111.32(12)
C28 N2 S2 119.43(10)
C35 N2 S2 119.74(10)
N1 S1 C4 108.15(7)
O1 S1 C4 107.37(7)
O1 S1 N1 106.74(7)
O1 S1 O2 120.07(8)
O2 S1 C4 107.21(7)
O2 S1 N1 106.85(7)
N2 S2 C24 108.07(7)
O4 S2 C24 107.41(8)
O4 S2 N2 106.44(7)
O5 S2 C24 107.20(7)
O5 S2 N2 107.02(7)
O5 S2 O4 120.22(8)
C10A C11 H11A 107.7
C10A C11 H11B 107.7
C12 C11 C10A 118.5(5)
C12 C11 H11A 107.7
C12 C11 H11B 107.7
C12 C11 H11C 107.0
C12 C11 H11D 107.0
C12 C11 C10B 121.5(7)
H11A C11 H11B 107.1
H11C C11 H11D 106.7
C10B C11 H11C 107.0
C10B C11 H11D 107.0
C9B C10B H10C 109.6
C9B C10B H10D 109.6
C11 C10B C9B 110.4(11)
C11 C10B H10C 109.6
C11 C10B H10D 109.6
H10C C10B H10D 108.1

loop_
_geom_bond_atom_site_label_1
_geom_bond_atom_site_label_2
_geom_bond_distance
C1 C2 1.399(2)
C1 C6 1.396(2)
C1 C7 1.506(2)
C2 H2 0.9500
C2 C3 1.388(2)
C3 H3 0.9500
C3 C4 1.399(2)
C4 C5 1.393(2)
C4 S1 1.7660(15)
C5 H5 0.9500
C5 C6 1.394(2)
C6 H6 0.9500
C8 H8AA 0.9900
C8 H8AB 0.9900
C8 H8BC 0.9900
C8 H8BD 0.9900
C8 C9A 1.564(3)
C8 C9B 1.487(4)
C8 N1 1.4869(19)
C9A H9A 1.0000
C9A C10A 1.489(13)
C9A C14A 1.525(3)
C9B H9B 1.0000
C9B C14B 1.526(5)
C9B C10B 1.554(19)
C10A H10A 0.9900
C10A H10B 0.9900
C10A C11 1.501(14)
C33B H33A 0.9900
C33B H33B 0.9900
C33B C32 1.437(15)
C33B C34B 1.458(18)
C30B H30A 0.9900
C30B H30B 0.9900
C30B C29B 1.447(14)
C30B C31 1.509(14)
C7 H7A 0.9800
C7 H7B 0.9800
C7 H7C 0.9800
C12 C13 1.515(2)
C12 O3 1.209(2)
C12 C11 1.499(2)
C13 H13A 0.9900
C13 H13B 0.9900
C13 H13C 0.9900
C13 H13D 0.9900
C13 C14A 1.488(3)
C13 C14B 1.536(3)
C14A H14A 1.0000
C14A C15 1.542(3)
C14B H14B 1.0000
C14B C15 1.533(4)
C15 H15A 0.9900
C15 H15B 0.9900
C15 H15C 0.9900
C15 H15D 0.9900
C15 N1 1.4878(19)
C21 C22 1.396(2)
C21 C26 1.396(2)
C21 C27 1.510(2)
C22 H22 0.9500
C22 C23 1.390(2)
C23 H23 0.9500
C23 C24 1.400(2)
C24 C25 1.395(2)
C24 S2 1.7662(15)
C25 H25 0.9500
C25 C26 1.390(2)
C26 H26 0.9500
C27 H27A 0.9800
C27 H27B 0.9800
C27 H27C 0.9800
C28 H28A 0.9900
C28 H28B 0.9900
C28 H28C 0.9900
C28 H28D 0.9900
C28 C29A 1.517(4)
C28 C29B 1.540(6)
C28 N2 1.487(2)
C29A H29A 1.0000
C29A C30A 1.552(8)
C29A C34A 1.557(5)
C29B H29B 1.0000
C29B C34B 1.448(8)
C30A H30C 0.9900
C30A H30D 0.9900
C30A C31 1.543(8)
C31 H31C 0.9900
C31 H31D 0.9900
C31 H31A 0.9900
C31 H31B 0.9900
C31 C32 1.515(2)
C32 C33A 1.553(9)
C32 O6 1.212(2)
C33A H33C 0.9900
C33A H33D 0.9900
C33A C34A 1.554(11)
C34A H34A 1.0000
C34A C35 1.522(4)
C34B H34B 1.0000
C34B C35 1.506(6)
C35 H35A 0.9900
C35 H35B 0.9900
C35 H35C 0.9900
C35 H35D 0.9900
C35 N2 1.489(2)
N1 S1 1.6169(13)
N2 S2 1.6182(14)
O1 S1 1.4396(13)
O2 S1 1.4413(12)
O4 S2 1.4409(12)
O5 S2 1.4392(13)
C11 H11A 0.9900
C11 H11B 0.9900
C11 H11C 0.9900
C11 H11D 0.9900
C11 C10B 1.55(2)
C10B H10C 0.9900
C10B H10D 0.9900

loop_
_geom_torsion_atom_site_label_1
_geom_torsion_atom_site_label_2
_geom_torsion_atom_site_label_3
_geom_torsion_atom_site_label_4
_geom_torsion
C1 C2 C3 C4 -0.3(2)
C2 C1 C6 C5 -1.6(2)
C2 C3 C4 C5 -0.9(2)
C2 C3 C4 S1 177.79(11)
C3 C4 C5 C6 0.8(2)
C3 C4 S1 N1 89.97(13)
C3 C4 S1 O1 -155.19(12)
C3 C4 S1 O2 -24.91(13)
C4 C5 C6 C1 0.5(2)
C5 C4 S1 N1 -91.32(13)
C5 C4 S1 O1 23.52(14)
C5 C4 S1 O2 153.80(12)
C6 C1 C2 C3 1.5(2)
C8 C9A C10A C11 -168.8(4)
C8 C9A C14A C13 -169.68(17)
C8 C9A C14A C15 -43.7(2)
C8 C9B C14B C13 169.5(2)
C8 C9B C14B C15 45.3(3)
C8 C9B C10B C11 168.7(6)
C8 N1 S1 C4 70.52(12)
C8 N1 S1 O1 -44.74(13)
C8 N1 S1 O2 -174.37(11)
C9A C8 C9B C14B 56.5(4)
C9A C8 C9B C10B -65.1(8)
C9A C8 N1 C15 -23.27(17)
C9A C8 N1 S1 -167.89(13)
C9A C10A C11 C12 26.9(8)
C9A C10A C11 C10B -83(7)
C9A C14A C15 C14B -53.6(3)
C9A C14A C15 N1 29.2(2)
C9B C8 C9A C10A 61.7(6)
C9B C8 C9A C14A -59.3(4)
C9B C8 N1 C15 1.3(2)
C9B C8 N1 S1 -143.31(17)
C9B C14B C15 C14A 60.7(3)
C9B C14B C15 N1 -42.4(2)
C10A C9A C14A C13 65.5(5)
C10A C9A C14A C15 -168.5(5)
C10A C11 C10B C9B 55(6)
C33B C32 C33A C34A 60(6)
C33B C34B C35 C34A 76.0(12)
C33B C34B C35 N2 166.4(8)
C30B C29B C34B C33B 45.8(13)
C30B C29B C34B C35 -166.9(7)
C30B C31 C32 C33B 0.0(7)
C30B C31 C32 C33A 12.1(5)
C30B C31 C32 O6 -173.3(4)
C7 C1 C2 C3 -177.31(14)
C7 C1 C6 C5 177.18(14)
C12 C13 C14A C9A -48.7(2)
C12 C13 C14A C15 -165.74(16)
C12 C13 C14B C9B 41.2(3)
C12 C13 C14B C15 157.78(18)
C12 C11 C10B C9B -19.9(12)
C13 C12 C11 C10A -12.5(5)
C13 C12 C11 C10B -1.5(7)
C13 C14A C15 C14B 68.3(3)
C13 C14A C15 N1 151.14(17)
C13 C14B C15 C14A -62.0(3)
C13 C14B C15 N1 -165.1(2)
C14A C9A C10A C11 -52.5(7)
C14A C13 C14B C9B -52.1(3)
C14A C13 C14B C15 64.5(3)
C14A C15 N1 C8 -3.24(17)
C14A C15 N1 S1 141.34(13)
C14B C9B C10B C11 51.2(10)
C14B C13 C14A C9A 50.9(3)
C14B C13 C14A C15 -66.1(3)
C14B C15 N1 C8 25.91(18)
C14B C15 N1 S1 170.49(15)
C15 N1 S1 C4 -71.23(12)
C15 N1 S1 O1 173.51(11)
C15 N1 S1 O2 43.88(13)
C21 C22 C23 C24 0.8(2)
C22 C21 C26 C25 0.7(2)
C22 C23 C24 C25 0.8(2)
C22 C23 C24 S2 -179.48(12)
C23 C24 C25 C26 -1.6(2)
C23 C24 S2 N2 -78.57(13)
C23 C24 S2 O4 35.91(14)
C23 C24 S2 O5 166.39(12)
C24 C25 C26 C21 0.8(2)
C25 C24 S2 N2 101.13(13)
C25 C24 S2 O4 -144.40(12)
C25 C24 S2 O5 -13.91(14)
C26 C21 C22 C23 -1.5(2)
C27 C21 C22 C23 178.29(15)
C27 C21 C26 C25 -179.10(15)
C28 C29A C30A C31 173.0(3)
C28 C29A C34A C33A 165.8(4)
C28 C29A C34A C35 45.4(2)
C28 C29B C34B C33B -170.9(8)
C28 C29B C34B C35 -23.6(8)
C28 N2 S2 C24 -67.41(13)
C28 N2 S2 O4 177.48(12)
C28 N2 S2 O5 47.75(13)
C29A C28 C29B C30B 69.6(10)
C29A C28 C29B C34B -72.8(10)
C29A C28 N2 C35 21.25(18)
C29A C28 N2 S2 167.50(14)
C29A C30A C31 C30B 60(3)
C29A C30A C31 C32 -40.0(4)
C29A C34A C35 C34B 62.8(8)
C29A C34A C35 N2 -31.8(2)
C29B C30B C31 C30A -75(3)
C29B C30B C31 C32 12.1(8)
C29B C28 C29A C30A -57.5(8)
C29B C28 C29A C34A 57.9(8)
C29B C28 N2 C35 0.9(4)
C29B C28 N2 S2 147.1(3)
C29B C34B C35 C34A -67.1(8)
C29B C34B C35 N2 23.3(7)
C30A C29A C34A C33A -72.0(5)
C30A C29A C34A C35 167.6(3)
C30A C31 C32 C33B 16.1(6)
C30A C31 C32 C33A 28.3(4)
C30A C31 C32 O6 -157.2(3)
C31 C30B C29B C28 -173.4(5)
C31 C30B C29B C34B -35.2(11)
C31 C32 C33A C34A -35.8(6)
C32 C33B C34B C29B -31.3(13)
C32 C33B C34B C35 -172.1(7)
C32 C33A C34A C29A 57.0(5)
C32 C33A C34A C35 170.3(3)
C33A C34A C35 C34B -54.5(9)
C33A C34A C35 N2 -149.1(4)
C34A C29A C30A C31 60.9(4)
C34A C35 N2 C28 7.09(19)
C34A C35 N2 S2 -139.05(14)
C34B C33B C32 C31 9.6(11)
C34B C33B C32 C33A -80(6)
C34B C33B C32 O6 -177.0(7)
C34B C35 N2 C28 -14.5(4)
C34B C35 N2 S2 -160.6(4)
C35 N2 S2 C24 76.00(13)
C35 N2 S2 O4 -39.11(14)
C35 N2 S2 O5 -168.83(12)
N1 C8 C9A C10A 161.9(5)
N1 C8 C9A C14A 40.94(19)
N1 C8 C9B C14B -28.5(3)
N1 C8 C9B C10B -150.1(7)
N2 C28 C29A C30A -155.3(3)
N2 C28 C29A C34A -39.9(2)
N2 C28 C29B C30B 156.3(7)
N2 C28 C29B C34B 13.8(7)
O3 C12 C13 C14A -156.2(2)
O3 C12 C13 C14B 171.7(2)
O3 C12 C11 C10A 167.2(5)
O3 C12 C11 C10B 178.2(6)
O6 C32 C33A C34A 149.7(4)
S1 C4 C5 C6 -177.92(12)
S2 C24 C25 C26 178.70(11)
C11 C12 C13 C14A 23.5(2)
C11 C12 C13 C14B -8.6(3)
C10B C9B C14B C13 -64.4(7)
C10B C9B C14B C15 171.5(7)
